data_4319946
loop_
_publ_author_name
'Anton Hammerl'
'Thomas M. Klap\"otke'
'Heinrich N\"oth'
'Marcus Warchhold'
'Gerhard Holl'
'Manfred Kaiser'
'Uldis Ticmanis'

_publ_contact_author
;
       Heinrich N\"oth
       Institut f\"ur anorganische Chemie
       Universit\"at M\"unchen
       Butenandtstr. 5-13 (Haus D)
       81377 M\"unchen
       Bundesrepublik Deutschland
;
_publ_contact_author_email H.Noeth@lrz.uni-muenchen.de
_publ_contact_author_fax '089 2180 7865'
_publ_contact_author_phone '089 2180 7454'
_publ_section_title
;
 [N2H5]+2[N4C-NN-CN4]2-: A New High-Nitrogen High-Energetic Material
;
_journal_name_full 'Inorganic Chemistry'
_journal_page_first 3570
_journal_page_last 3575
_journal_paper_doi 10.1021/ic010063y
_journal_volume 40
_journal_year 2001
_chemical_formula_sum 'C2 H12 N14 O'
_chemical_formula_weight 248.26
_chemical_name_systematic
;
?
;
_space_group_IT_number 13
_symmetry_cell_setting monoclinic
_symmetry_space_group_name_Hall '-P 2yc'
_symmetry_space_group_name_H-M 'P 1 2/c 1'
_atom_sites_solution_hydrogens 'found by diffmap'
_atom_sites_solution_primary direct
_atom_sites_solution_secondary difmap
_audit_creation_method 'SHELXL-CIF-file updated by CIFRTF'
_cell_angle_alpha 90.00
_cell_angle_beta 96.834(3)
_cell_angle_gamma 90.00
_cell_formula_units_Z 2
_cell_length_a 8.9575(19)
_cell_length_b 3.6596(7)
_cell_length_c 16.200(3)
_cell_measurement_reflns_used 414
_cell_measurement_temperature 193(2)
_cell_measurement_theta_max 1.00
_cell_measurement_theta_min 20.00
_cell_volume 527.28(18)
_computing_cell_refinement 'SMART (V4.C50)'
_computing_data_collection 'SMART (V4.C50)'
_computing_data_reduction 'SAINT (V4.D50)'
_computing_molecular_graphics 'XP (SHELXTL-Ver.5)'
_computing_publication_material 'SHELXL (Sheldrick 1997)'
_computing_structure_refinement 'SHELXL-97 (Sheldrick, 1997)'
_computing_structure_solution 'SHELXS-97 (Sheldrick, 1990)'
_diffrn_ambient_temperature 193(2)
_diffrn_measured_fraction_theta_full 0.645
_diffrn_measured_fraction_theta_max 0.645
_diffrn_measurement_device_type 'Siemens SMART Area-detector'
_diffrn_measurement_method Hemisphere
_diffrn_radiation_monochromator graphite
_diffrn_radiation_source 'fine-focus sealed tube'
_diffrn_radiation_type MoK\a
_diffrn_radiation_wavelength 0.71073
_diffrn_reflns_av_R_equivalents 0.0369
_diffrn_reflns_av_sigmaI/netI 0.0310
_diffrn_reflns_limit_h_max 10
_diffrn_reflns_limit_h_min -10
_diffrn_reflns_limit_k_max 2
_diffrn_reflns_limit_k_min -4
_diffrn_reflns_limit_l_max 19
_diffrn_reflns_limit_l_min -19
_diffrn_reflns_number 2889
_diffrn_reflns_theta_full 28.90
_diffrn_reflns_theta_max 28.90
_diffrn_reflns_theta_min 2.29
_diffrn_standards_interval_time 0
_exptl_absorpt_coefficient_mu 0.128
_exptl_absorpt_correction_T_max 0.962232
_exptl_absorpt_correction_T_min 0.530108
_exptl_absorpt_correction_type SADABS
_exptl_crystal_colour yellow
_exptl_crystal_density_diffrn 1.564
_exptl_crystal_density_method 'not measured'
_exptl_crystal_description needle
_exptl_crystal_F_000 260
_exptl_crystal_size_max 0.60
_exptl_crystal_size_mid 0.10
_exptl_crystal_size_min 0.10
_refine_diff_density_max 0.473
_refine_diff_density_min -0.246
_refine_diff_density_rms 0.062
_refine_ls_extinction_method none
_refine_ls_goodness_of_fit_ref 1.050
_refine_ls_hydrogen_treatment mixed
_refine_ls_matrix_type full
_refine_ls_number_parameters 102
_refine_ls_number_reflns 890
_refine_ls_number_restraints 0
_refine_ls_restrained_S_all 1.050
_refine_ls_R_factor_all 0.0650
_refine_ls_R_factor_gt 0.0499
_refine_ls_shift/su_max 0.000
_refine_ls_shift/su_mean 0.000
_refine_ls_structure_factor_coef Fsqd
_refine_ls_weighting_details 'calc w=1/[\s^2^(Fo^2^)+(0.0842P)^2^+0.3225P] where P=(Fo^2^+2Fc^2^)/3'
_refine_ls_weighting_scheme calc
_refine_ls_wR_factor_gt 0.1286
_refine_ls_wR_factor_ref 0.1383
_reflns_number_gt 719
_reflns_number_total 890
_reflns_threshold_expression >2sigma(I)
_cod_data_source_file ic010063y_1.cif
_cod_data_source_block d:\frames\hamm5\work\hamm5
_cod_depositor_comments
;
The following automatic conversions were performed:

'_symmetry_cell_setting' value 'Monoclinic' changed to 'monoclinic'
according to the built-in table from CIF Core dictionary named
'cif_core.dic' version 2.4.1 from
2010-06-29.

'_refine_ls_hydrogen_treatment' value 'mixed ' changed
to 'mixed' according to the built-in table from CIF Core dictionary
named 'cif_core.dic' version 2.4.1 from 2010-06-29.

Automatic conversion script
Id: cif_fix_values 1646 2011-03-28 12:23:43Z adriana 

The following automatic conversions were performed:

'_atom_sites_solution_primary' value 'direct methods' was changed to
'direct'.

Automatic conversion script
Id: cif_fix_values 6452 2018-10-05 10:23:21Z andrius 
;
_cod_original_cell_volume 527.28(19)
_cod_database_code 4319946

loop_
_symmetry_equiv_pos_as_xyz
'x, y, z'
'-x, y, -z+1/2'
'-x, -y, -z'
'x, -y, z-1/2'

loop_
_atom_site_label
_atom_site_type_symbol
_atom_site_fract_x
_atom_site_fract_y
_atom_site_fract_z
_atom_site_U_iso_or_equiv
_atom_site_adp_type
_atom_site_occupancy
_atom_site_symmetry_multiplicity
_atom_site_calc_flag
_atom_site_refinement_flags
_atom_site_disorder_assembly
_atom_site_disorder_group
N3 N 0.3607(2) -0.4024(7) 0.59335(13) 0.0290(6) Uani 1 1 d . . .
N1 N 0.0078(2) -0.0070(6) 0.53904(12) 0.0249(6) Uani 1 1 d . . .
N5 N 0.1841(2) -0.1488(7) 0.65468(12) 0.0272(6) Uani 1 1 d . . .
N2 N 0.2528(2) -0.3104(7) 0.53269(12) 0.0257(6) Uani 1 1 d . . .
N4 N 0.3197(2) -0.3064(7) 0.66650(13) 0.0298(6) Uani 1 1 d . . .
C1 C 0.1472(3) -0.1544(8) 0.57270(14) 0.0226(6) Uani 1 1 d . . .
N6 N 0.2440(3) -0.5193(8) 0.36173(13) 0.0274(6) Uani 1 1 d . . .
N7 N 0.3474(2) -0.2479(7) 0.33599(14) 0.0266(6) Uani 1 1 d . . .
O1 O 0.0000 0.2538(9) 0.7500 0.0291(7) Uani 1 2 d S . .
H71N H 0.439(4) -0.295(10) 0.368(2) 0.049(9) Uiso 1 1 d . . .
H63N H 0.151(4) -0.484(9) 0.3280(19) 0.036(8) Uiso 1 1 d . . .
H62N H 0.241(4) -0.478(10) 0.419(2) 0.051(10) Uiso 1 1 d . . .
H61N H 0.275(4) -0.777(13) 0.354(2) 0.058(12) Uiso 1 1 d . . .
H11O H 0.048(4) 0.111(12) 0.724(2) 0.059(11) Uiso 1 1 d . . .
H72N H 0.356(4) -0.286(9) 0.287(2) 0.038(9) Uiso 1 1 d . . .

loop_
_atom_site_aniso_label
_atom_site_aniso_U_11
_atom_site_aniso_U_22
_atom_site_aniso_U_33
_atom_site_aniso_U_23
_atom_site_aniso_U_13
_atom_site_aniso_U_12
N3 0.0259(11) 0.0351(16) 0.0250(11) 0.0001(10) -0.0016(8) 0.0052(10)
N1 0.0203(10) 0.0304(16) 0.0235(9) 0.0005(9) 0.0005(8) 0.0008(10)
N5 0.0225(11) 0.0355(17) 0.0231(11) 0.0032(9) 0.0002(8) 0.0032(11)
N2 0.0222(10) 0.0313(17) 0.0231(10) 0.0004(9) 0.0004(8) 0.0020(10)
N4 0.0280(11) 0.0348(17) 0.0255(11) 0.0014(10) -0.0012(8) 0.0075(11)
C1 0.0184(11) 0.0260(18) 0.0229(12) 0.0009(10) 0.0001(9) 0.0001(11)
N6 0.0293(12) 0.0283(19) 0.0239(11) -0.0013(10) 0.0002(9) 0.0021(11)
N7 0.0219(11) 0.0341(16) 0.0232(11) -0.0012(10) 0.0002(8) 0.0021(10)
O1 0.0208(13) 0.041(2) 0.0258(13) 0.000 0.0047(10) 0.000

loop_
_atom_type_symbol
_atom_type_description
_atom_type_scat_dispersion_real
_atom_type_scat_dispersion_imag
_atom_type_scat_source
C C 0.0033 0.0016 'International Tables Vol C Tables 4.2.6.8 and 6.1.1.4'
H H 0.0000 0.0000 'International Tables Vol C Tables 4.2.6.8 and 6.1.1.4'
N N 0.0061 0.0033 'International Tables Vol C Tables 4.2.6.8 and 6.1.1.4'
O O 0.0106 0.0060 'International Tables Vol C Tables 4.2.6.8 and 6.1.1.4'

loop_
_geom_angle_atom_site_label_1
_geom_angle_atom_site_label_2
_geom_angle_atom_site_label_3
_geom_angle
_geom_angle_site_symmetry_1
_geom_angle_site_symmetry_3
_geom_angle_publ_flag
N4 N3 N2 109.7(2) . . ?
N1 N1 C1 113.1(3) 3_556 . ?
C1 N5 N4 104.5(2) . . ?
N3 N2 C1 104.02(19) . . ?
N3 N4 N5 109.2(2) . . ?
N5 C1 N2 112.6(2) . . ?
N5 C1 N1 119.0(2) . . ?
N2 C1 N1 128.4(2) . . ?

loop_
_geom_bond_atom_site_label_1
_geom_bond_atom_site_label_2
_geom_bond_distance
_geom_bond_site_symmetry_2
_geom_bond_publ_flag
N3 N4 1.329(3) . ?
N3 N2 1.336(3) . ?
N1 N1 1.257(4) 3_556 ?
N1 C1 1.409(3) . ?
N5 C1 1.330(3) . ?
N5 N4 1.337(3) . ?
N2 C1 1.337(3) . ?
N6 N7 1.453(3) . ?
